data_7061287
loop_
_publ_author_name
'Lamola, Jairus L.'
'Adeyinka, Adedapo S.'
'Malan, Frederick P.'
'Moshapo, Paseka T.'
'Holzapfel, Cedric W.'
'Maumela, Munaka Christopher'

_publ_section_title
;
 Exploring steric and electronic parameters of biaryl phosphacycles
;
_journal_issue 10
_journal_name_full 'New Journal of Chemistry'
_journal_page_first 4677
_journal_page_last 4686
_journal_paper_doi 10.1039/D1NJ05769C
_journal_volume 46
_journal_year 2022
_chemical_formula_moiety 'C22 H25 O3 P Se'
_chemical_formula_sum 'C22 H25 O3 P Se'
_chemical_formula_weight 447.35
_space_group_crystal_system monoclinic
_space_group_IT_number 14
_space_group_name_Hall '-P 2yn'
_space_group_name_H-M_alt 'P 1 21/n 1'
_atom_sites_solution_hydrogens geom
_atom_sites_solution_primary iterative
_audit_creation_date 2020-11-06
_audit_creation_method
;
Olex2 1.3
(compiled 2019.09.11 svn.r3662 for OlexSys, GUI svn.r5938)
;
_audit_update_record
;
2020-12-22 deposited with the CCDC.	2022-02-02 downloaded from the CCDC.
;
_cell_angle_alpha 90
_cell_angle_beta 103.3550(10)
_cell_angle_gamma 90
_cell_formula_units_Z 4
_cell_length_a 9.67870(10)
_cell_length_b 13.38680(10)
_cell_length_c 16.7162(2)
_cell_measurement_reflns_used 25352
_cell_measurement_temperature 149.99(10)
_cell_measurement_theta_max 76.0430
_cell_measurement_theta_min 2.7240
_cell_volume 2107.29(4)
_computing_cell_refinement 'CrysAlisPro 1.171.40.82a (Rigaku OD, 2020)'
_computing_data_collection 'CrysAlisPro 1.171.40.82a (Rigaku OD, 2020)'
_computing_data_reduction 'CrysAlisPro 1.171.40.82a (Rigaku OD, 2020)'
_computing_molecular_graphics 'Olex2 1.3 (Dolomanov et al., 2009)'
_computing_publication_material 'Olex2 1.3 (Dolomanov et al., 2009)'
_computing_structure_refinement 'ShelXL 2018/3 (Sheldrick, 2015)'
_computing_structure_solution 'olex2.solve 1.3 (Bourhis et al., 2015)'
_diffrn_ambient_environment N~2~
_diffrn_ambient_temperature 149.99(10)
_diffrn_detector 'Hybrid Pixel Array Detector'
_diffrn_detector_area_resol_mean 10.0000
_diffrn_detector_type HyPix
_diffrn_measured_fraction_theta_full 0.999
_diffrn_measured_fraction_theta_max 0.980
_diffrn_measurement_details
;
List of Runs (angles in degrees, time in seconds):

  # Type    Start    End  Width  t~exp~   \w     \q     \k     \f   Frames
#--------------------------------------------------------------------------
  1  \w     -4.00  28.00   0.50    0.05    --  -47.20  19.00  60.00   64
  2  \w    -24.00  74.00   0.50    0.05    --   47.20 -87.00 178.00  196
  3  \w     32.00 132.00   0.50    0.05    --  104.75 -87.00 178.00  200
  4  \w     92.00 178.00   0.50    0.05    --  104.75  30.00  60.00  172
  5  \w     84.00 178.00   0.50    0.05    --  104.75  87.00 -64.00  188
  6  \w     88.00 178.00   0.50    0.05    --  104.75  61.00  30.00  180
  7  \w     32.00  80.00   0.50    0.05    --  104.75 -61.00-180.00   96
  8  \w     32.00  80.00   0.50    0.05    --  104.75 -61.00-150.00   96
  9  \w     32.00 128.00   0.50    0.05    --  104.75 -77.00-180.00  192
 10  \w     32.00  80.00   0.50    0.05    --  104.75 -61.00 -30.00   96
 11  \w     32.00 112.00   0.50    0.05    --  104.75-125.00  30.00  160
 12  \w     32.00 106.00   0.50    0.05    --  104.75 -94.00 120.00  148
 13  \w     32.00 106.00   0.50    0.05    --  104.75 -94.00  90.00  148
 14  \w     32.00 106.00   0.50    0.05    --  104.75 -94.00-120.00  148
 15  \w    -27.00  12.00   0.50    0.05    --   47.20 -19.00 -90.00   78
 16  \w    -27.00  12.00   0.50    0.05    --   47.20 -19.00-120.00   78
 17  \w    -27.00  12.00   0.50    0.05    --   47.20 -19.00-180.00   78
 18  \w    -74.00  26.00   0.50    0.05    --  -47.20  87.00 -64.00  200
 19  \w    -27.00  12.00   0.50    0.05    --   47.20 -19.00  60.00   78
 20  \w   -120.00 -74.00   0.50    0.05    --  -47.20-125.00 -90.00   92
 21  \w   -120.00 -24.00   0.50    0.05    --  -47.20 -77.00 -60.00  192
 22  \w    -72.00 -29.00   0.50    0.05    -- -102.00  61.00   0.00   86
 23  \w    -72.00 -29.00   0.50    0.05    -- -102.00  61.00 -60.00   86
 24  \w   -120.00 -32.00   0.50    0.05    --  -47.20 -57.00 -30.00  176
 25  \w   -120.00 -24.00   0.50    0.05    --  -47.20 -77.00  60.00  192
 26  \w   -120.00 -32.00   0.50    0.05    --  -47.20 -57.00-150.00  176
 27  \w   -120.00 -24.00   0.50    0.05    --  -47.20 -77.00-180.00  192
 28  \w   -129.00 -29.00   0.50    0.05    -- -102.00  87.00 -64.00  200
 29  \w   -175.00 -80.00   0.50    0.05    -- -102.00 -87.00 178.00  190
 30  \w   -175.00 -79.00   0.50    0.05    -- -102.00 -77.00 150.00  192
 31  \w   -174.00 -89.00   0.50    0.05    -- -102.00 -45.00  30.00  170
 32  \w   -174.00 -89.00   0.50    0.05    -- -102.00 -45.00-120.00  170
 33  \w   -175.00 -85.00   0.50    0.05    -- -102.00 -61.00 -60.00  180
;
_diffrn_measurement_device 'four-circle diffractometer'
_diffrn_measurement_device_type 'XtaLAB Synergy R, DW system, HyPix'
_diffrn_measurement_method '\w scans'
_diffrn_orient_matrix_type 'CrysAlisPro convention (1999,Acta A55,543-557)'
_diffrn_orient_matrix_UB_11 0.0750699000
_diffrn_orient_matrix_UB_12 -0.0566612000
_diffrn_orient_matrix_UB_13 -0.0581065000
_diffrn_orient_matrix_UB_21 0.0344016000
_diffrn_orient_matrix_UB_22 -0.0861049000
_diffrn_orient_matrix_UB_23 0.0626721000
_diffrn_orient_matrix_UB_31 -0.1411187000
_diffrn_orient_matrix_UB_32 -0.0511215000
_diffrn_orient_matrix_UB_33 -0.0410128000
_diffrn_radiation_monochromator mirror
_diffrn_radiation_probe x-ray
_diffrn_radiation_type 'Cu K\a'
_diffrn_radiation_wavelength 1.54184
_diffrn_reflns_av_R_equivalents 0.0428
_diffrn_reflns_av_unetI/netI 0.0195
_diffrn_reflns_Laue_measured_fraction_full 0.999
_diffrn_reflns_Laue_measured_fraction_max 0.980
_diffrn_reflns_limit_h_max 11
_diffrn_reflns_limit_h_min -12
_diffrn_reflns_limit_k_max 16
_diffrn_reflns_limit_k_min -16
_diffrn_reflns_limit_l_max 19
_diffrn_reflns_limit_l_min -20
_diffrn_reflns_number 28024
_diffrn_reflns_point_group_measured_fraction_full 0.999
_diffrn_reflns_point_group_measured_fraction_max 0.980
_diffrn_reflns_theta_full 67.684
_diffrn_reflns_theta_max 76.253
_diffrn_reflns_theta_min 4.277
_diffrn_source 'Rotating-anode X-ray tube'
_diffrn_source_type 'Rigaku (Cu) X-ray Source'
_exptl_absorpt_coefficient_mu 3.281
_exptl_absorpt_correction_T_max 1.00000
_exptl_absorpt_correction_T_min 0.49218
_exptl_absorpt_correction_type multi-scan
_exptl_absorpt_process_details
;
CrysAlisPro 1.171.40.82a (Rigaku Oxford Diffraction, 2020)
Empirical absorption correction using spherical harmonics,
implemented in SCALE3 ABSPACK scaling algorithm.
;
_exptl_crystal_colour colourless
_exptl_crystal_density_diffrn 1.410
_exptl_crystal_description block
_exptl_crystal_F_000 920
_exptl_crystal_size_max 0.440
_exptl_crystal_size_mid 0.370
_exptl_crystal_size_min 0.294
_refine_diff_density_max 0.258
_refine_diff_density_min -0.709
_refine_diff_density_rms 0.078
_refine_ls_extinction_method none
_refine_ls_goodness_of_fit_ref 1.111
_refine_ls_hydrogen_treatment constr
_refine_ls_matrix_type full
_refine_ls_number_parameters 248
_refine_ls_number_reflns 4321
_refine_ls_number_restraints 0
_refine_ls_restrained_S_all 1.111
_refine_ls_R_factor_all 0.0298
_refine_ls_R_factor_gt 0.0292
_refine_ls_shift/su_max 0.001
_refine_ls_shift/su_mean 0.000
_refine_ls_structure_factor_coef Fsqd
_refine_ls_weighting_details 'w=1/[\s^2^(Fo^2^)+(0.0379P)^2^+1.3893P] where P=(Fo^2^+2Fc^2^)/3'
_refine_ls_weighting_scheme calc
_refine_ls_wR_factor_gt 0.0756
_refine_ls_wR_factor_ref 0.0760
_reflns_Friedel_coverage 0.000
_reflns_number_gt 4231
_reflns_number_total 4321
_reflns_threshold_expression 'I > 2\s(I)'
_cod_data_source_file d1nj05769c2.cif
_cod_data_source_block cm_uj05_lt
_cod_depositor_comments 'Adding full bibliography for 7061279--7061288.cif.'
_cod_database_code 7061287
_shelx_shelxl_version_number 2018/3
_chemical_oxdiff_formula 'C10 H10 N O P Se'
_shelx_space_group_comment
;
The symmetry employed for this shelxl refinement is uniquely defined
by the following loop, which should always be used as a source of
symmetry information in preference to the above space-group names.
They are only intended as comments.
;
_reflns_odcompleteness_completeness 99.82
_reflns_odcompleteness_iscentric 1
_reflns_odcompleteness_theta 71.98
_olex2_refinement_description
;
1. Fixed Uiso
 At 1.2 times of:
  All C(H) groups, All C(H,H) groups
 At 1.5 times of:
  All C(H,H,H) groups
2.a Secondary CH2 refined with riding coordinates:
 C4(H4A,H4B), C3(H3A,H3B)
2.b Aromatic/amide H refined with riding coordinates:
 C11(H11), C14(H14), C9(H9), C10(H10), C18(H18), C8(H8), C17(H17), C15(H15),
 C16(H16)
2.c Idealised Me refined as rotating group:
 C27(H27A,H27B,H27C), C25(H25A,H25B,H25C), C24(H24A,H24B,H24C), C26(H26A,H26B,
 H26C)
;
_olex2_submission_special_instructions 'No special instructions were received'
_oxdiff_exptl_absorpt_empirical_details
;
Empirical correction (ABSPACK) includes:
- Absorption correction using spherical harmonics
- Frame scaling
;
_oxdiff_exptl_absorpt_empirical_full_max 7.523
_oxdiff_exptl_absorpt_empirical_full_min 0.327

loop_
_space_group_symop_operation_xyz
'x, y, z'
'-x+1/2, y+1/2, -z+1/2'
'-x, -y, -z'
'x-1/2, -y-1/2, z-1/2'

loop_
_atom_site_label
_atom_site_type_symbol
_atom_site_fract_x
_atom_site_fract_y
_atom_site_fract_z
_atom_site_U_iso_or_equiv
_atom_site_adp_type
_atom_site_occupancy
_atom_site_site_symmetry_order
_atom_site_calc_flag
_atom_site_refinement_flags_posn
_atom_site_refinement_flags_adp
_atom_site_refinement_flags_occupancy
_atom_site_disorder_assembly
_atom_site_disorder_group
Se23 Se 0.26186(2) 0.32468(2) 0.33077(2) 0.02464(8) Uani 1 1 d . . . . .
P1 P 0.25993(4) 0.26841(3) 0.44773(2) 0.01516(10) Uani 1 1 d . . . . .
O21 O 0.37513(12) 0.11490(9) 0.55270(7) 0.0183(2) Uani 1 1 d . . . . .
O22 O 0.20977(12) -0.00457(8) 0.48710(7) 0.0189(2) Uani 1 1 d . . . . .
O5 O 0.09187(12) 0.11293(9) 0.39085(7) 0.0193(2) Uani 1 1 d . . . . .
C5 C 0.20322(17) 0.03952(12) 0.40820(10) 0.0184(3) Uani 1 1 d . . . . .
C11 C 0.35942(17) 0.32619(13) 0.61182(11) 0.0195(3) Uani 1 1 d . . . . .
H11 H 0.373815 0.258055 0.620952 0.023 Uiso 1 1 calc R U . . .
C12 C 0.29462(16) 0.35968(12) 0.53199(10) 0.0165(3) Uani 1 1 d . . . . .
C7 C 0.27241(16) 0.46349(12) 0.51916(10) 0.0164(3) Uani 1 1 d . . . . .
C2 C 0.38862(17) 0.16183(12) 0.47675(10) 0.0174(3) Uani 1 1 d . . . . .
C14 C 0.28688(18) 0.57862(13) 0.40443(11) 0.0222(3) Uani 1 1 d . . . . .
H14 H 0.384319 0.582231 0.426066 0.027 Uiso 1 1 calc R U . . .
C9 C 0.38251(18) 0.49321(14) 0.66385(11) 0.0235(4) Uani 1 1 d . . . . .
H9 H 0.411986 0.537935 0.706990 0.028 Uiso 1 1 calc R U . . .
C6 C 0.09958(17) 0.19120(12) 0.45156(10) 0.0179(3) Uani 1 1 d . . . . .
C10 C 0.40220(17) 0.39141(14) 0.67689(10) 0.0212(3) Uani 1 1 d . . . . .
H10 H 0.443866 0.367211 0.729034 0.025 Uiso 1 1 calc R U . . .
C18 C 0.05839(18) 0.51171(13) 0.40779(10) 0.0200(3) Uani 1 1 d . . . . .
H18 H 0.002011 0.469441 0.430920 0.024 Uiso 1 1 calc R U . . .
C13 C 0.20415(17) 0.51526(12) 0.44059(10) 0.0169(3) Uani 1 1 d . . . . .
C20 C 0.24130(17) 0.06810(13) 0.55118(10) 0.0187(3) Uani 1 1 d . . . . .
C27 C 0.1630(2) -0.04191(13) 0.34473(11) 0.0238(4) Uani 1 1 d . . . . .
H27A H 0.231315 -0.095000 0.356844 0.036 Uiso 1 1 calc R U . . .
H27B H 0.161417 -0.015283 0.291202 0.036 Uiso 1 1 calc R U . . .
H27C H 0.070632 -0.067267 0.345741 0.036 Uiso 1 1 calc R U . . .
C8 C 0.31861(18) 0.52770(13) 0.58604(11) 0.0214(3) Uani 1 1 d . . . . .
H8 H 0.305902 0.596121 0.577906 0.026 Uiso 1 1 calc R U . . .
C17 C -0.00368(18) 0.57084(14) 0.34070(11) 0.0247(4) Uani 1 1 d . . . . .
H17 H -0.101335 0.568511 0.319567 0.030 Uiso 1 1 calc R U . . .
C4 C 0.11971(17) 0.14318(13) 0.53629(10) 0.0193(3) Uani 1 1 d . . . . .
H4A H 0.139690 0.194645 0.578231 0.023 Uiso 1 1 calc R U . . .
H4B H 0.032760 0.109629 0.540347 0.023 Uiso 1 1 calc R U . . .
C3 C 0.34724(17) 0.08499(12) 0.40823(10) 0.0188(3) Uani 1 1 d . . . . .
H3A H 0.343643 0.116735 0.355626 0.023 Uiso 1 1 calc R U . . .
H3B H 0.418409 0.032669 0.415808 0.023 Uiso 1 1 calc R U . . .
C25 C -0.03790(18) 0.24938(14) 0.42754(12) 0.0254(4) Uani 1 1 d . . . . .
H25A H -0.039282 0.300326 0.467760 0.038 Uiso 1 1 calc R U . . .
H25B H -0.116668 0.204929 0.424884 0.038 Uiso 1 1 calc R U . . .
H25C H -0.044941 0.279777 0.374732 0.038 Uiso 1 1 calc R U . . .
C15 C 0.2254(2) 0.63612(14) 0.33674(11) 0.0265(4) Uani 1 1 d . . . . .
H15 H 0.281873 0.676773 0.312291 0.032 Uiso 1 1 calc R U . . .
C16 C 0.0796(2) 0.63317(14) 0.30532(11) 0.0268(4) Uani 1 1 d . . . . .
H16 H 0.037986 0.672943 0.260626 0.032 Uiso 1 1 calc R U . . .
C24 C 0.54094(18) 0.19601(14) 0.48891(12) 0.0242(4) Uani 1 1 d . . . . .
H24A H 0.552184 0.231691 0.440999 0.036 Uiso 1 1 calc R U . . .
H24B H 0.602680 0.138944 0.497443 0.036 Uiso 1 1 calc R U . . .
H24C H 0.564680 0.239093 0.536000 0.036 Uiso 1 1 calc R U . . .
C26 C 0.2603(2) 0.01315(14) 0.63181(11) 0.0258(4) Uani 1 1 d . . . . .
H26A H 0.334534 -0.035488 0.636204 0.039 Uiso 1 1 calc R U . . .
H26B H 0.173213 -0.019868 0.634110 0.039 Uiso 1 1 calc R U . . .
H26C H 0.285108 0.059833 0.676419 0.039 Uiso 1 1 calc R U . . .

loop_
_atom_site_aniso_label
_atom_site_aniso_U_11
_atom_site_aniso_U_22
_atom_site_aniso_U_33
_atom_site_aniso_U_23
_atom_site_aniso_U_13
_atom_site_aniso_U_12
Se23 0.04221(13) 0.02115(11) 0.01182(11) 0.00187(6) 0.00878(8) 0.00383(7)
P1 0.01789(19) 0.01696(19) 0.00990(18) 0.00040(14) 0.00172(14) 0.00048(14)
O21 0.0187(5) 0.0209(6) 0.0136(5) 0.0029(4) 0.0005(4) -0.0018(4)
O22 0.0248(6) 0.0177(5) 0.0137(6) 0.0002(4) 0.0032(4) -0.0015(4)
O5 0.0198(6) 0.0199(6) 0.0155(6) -0.0036(4) -0.0018(4) 0.0019(4)
C5 0.0207(8) 0.0192(8) 0.0144(8) 0.0007(6) 0.0021(6) 0.0025(6)
C11 0.0182(8) 0.0239(8) 0.0158(8) 0.0007(6) 0.0026(6) -0.0008(6)
C12 0.0148(7) 0.0212(8) 0.0132(7) -0.0012(6) 0.0025(6) -0.0018(6)
C7 0.0130(7) 0.0209(8) 0.0151(8) -0.0010(6) 0.0030(6) -0.0015(6)
C2 0.0185(8) 0.0192(8) 0.0145(8) 0.0031(6) 0.0040(6) 0.0009(6)
C14 0.0199(8) 0.0240(8) 0.0220(8) 0.0008(7) 0.0034(6) -0.0029(6)
C9 0.0220(8) 0.0288(9) 0.0177(8) -0.0075(7) 0.0003(6) -0.0032(7)
C6 0.0172(7) 0.0197(7) 0.0155(8) -0.0031(6) 0.0012(6) -0.0001(6)
C10 0.0175(7) 0.0324(9) 0.0119(7) -0.0005(7) -0.0001(6) -0.0011(7)
C18 0.0197(8) 0.0245(8) 0.0159(8) -0.0015(6) 0.0046(6) -0.0017(6)
C13 0.0194(8) 0.0173(7) 0.0139(8) -0.0017(6) 0.0039(6) 0.0008(6)
C20 0.0211(8) 0.0204(8) 0.0143(8) -0.0009(6) 0.0037(6) -0.0039(6)
C27 0.0293(9) 0.0225(8) 0.0176(8) -0.0024(7) 0.0015(7) 0.0005(7)
C8 0.0219(8) 0.0214(8) 0.0200(8) -0.0036(7) 0.0027(6) -0.0009(6)
C17 0.0193(8) 0.0352(10) 0.0181(8) 0.0004(7) 0.0010(6) 0.0035(7)
C4 0.0199(8) 0.0223(8) 0.0166(8) -0.0021(6) 0.0063(6) -0.0023(6)
C3 0.0219(8) 0.0193(8) 0.0157(8) -0.0001(6) 0.0052(6) 0.0020(6)
C25 0.0184(8) 0.0260(9) 0.0295(10) -0.0031(7) 0.0007(7) 0.0026(7)
C15 0.0310(9) 0.0266(9) 0.0223(9) 0.0052(7) 0.0070(7) -0.0028(7)
C16 0.0322(9) 0.0299(9) 0.0170(8) 0.0066(7) 0.0030(7) 0.0069(8)
C24 0.0181(8) 0.0245(8) 0.0295(10) 0.0009(7) 0.0043(7) -0.0011(7)
C26 0.0359(10) 0.0261(9) 0.0144(8) 0.0035(7) 0.0040(7) -0.0017(7)

loop_
_atom_type_symbol
_atom_type_description
_atom_type_scat_dispersion_real
_atom_type_scat_dispersion_imag
_atom_type_scat_source
C C 0.0181 0.0091 'International Tables Vol C Tables 4.2.6.8 and 6.1.1.4'
H H 0.0000 0.0000 'International Tables Vol C Tables 4.2.6.8 and 6.1.1.4'
O O 0.0492 0.0322 'International Tables Vol C Tables 4.2.6.8 and 6.1.1.4'
P P 0.2955 0.4335 'International Tables Vol C Tables 4.2.6.8 and 6.1.1.4'
Se Se -0.7943 1.1372 'International Tables Vol C Tables 4.2.6.8 and 6.1.1.4'

loop_
_geom_angle_atom_site_label_1
_geom_angle_atom_site_label_2
_geom_angle_atom_site_label_3
_geom_angle
_geom_angle_site_symmetry_1
_geom_angle_site_symmetry_3
_geom_angle_publ_flag
C12 P1 Se23 115.87(5) . . ?
C12 P1 C2 108.29(7) . . ?
C12 P1 C6 110.26(7) . . ?
C2 P1 Se23 111.36(5) . . ?
C6 P1 Se23 114.48(5) . . ?
C6 P1 C2 94.41(7) . . ?
C20 O21 C2 115.96(12) . . ?
C20 O22 C5 111.50(12) . . ?
C5 O5 C6 115.99(12) . . ?
O22 C5 O5 109.82(13) . . ?
O22 C5 C27 107.41(13) . . ?
O22 C5 C3 108.60(13) . . ?
O5 C5 C27 107.00(13) . . ?
O5 C5 C3 111.76(13) . . ?
C27 C5 C3 112.16(14) . . ?
C12 C11 H11 119.0 . . ?
C10 C11 H11 119.0 . . ?
C10 C11 C12 122.08(16) . . ?
C11 C12 P1 118.49(13) . . ?
C11 C12 C7 118.33(15) . . ?
C7 C12 P1 122.87(12) . . ?
C12 C7 C13 127.48(14) . . ?
C8 C7 C12 118.22(15) . . ?
C8 C7 C13 114.30(14) . . ?
O21 C2 P1 111.48(11) . . ?
O21 C2 C3 107.75(13) . . ?
O21 C2 C24 107.20(13) . . ?
C3 C2 P1 105.95(11) . . ?
C24 C2 P1 111.83(12) . . ?
C24 C2 C3 112.61(14) . . ?
C13 C14 H14 119.7 . . ?
C15 C14 H14 119.7 . . ?
C15 C14 C13 120.70(16) . . ?
C10 C9 H9 120.3 . . ?
C8 C9 H9 120.3 . . ?
C8 C9 C10 119.41(16) . . ?
O5 C6 P1 106.47(11) . . ?
O5 C6 C4 108.68(13) . . ?
O5 C6 C25 106.65(13) . . ?
C4 C6 P1 109.51(11) . . ?
C25 C6 P1 112.98(12) . . ?
C25 C6 C4 112.26(15) . . ?
C11 C10 C9 119.47(16) . . ?
C11 C10 H10 120.3 . . ?
C9 C10 H10 120.3 . . ?
C13 C18 H18 119.7 . . ?
C17 C18 H18 119.7 . . ?
C17 C18 C13 120.54(16) . . ?
C14 C13 C7 118.68(14) . . ?
C18 C13 C7 122.12(15) . . ?
C18 C13 C14 118.75(15) . . ?
O21 C20 C4 112.03(13) . . ?
O21 C20 C26 105.91(13) . . ?
O22 C20 O21 110.30(13) . . ?
O22 C20 C4 107.69(13) . . ?
O22 C20 C26 107.40(13) . . ?
C26 C20 C4 113.42(14) . . ?
C5 C27 H27A 109.5 . . ?
C5 C27 H27B 109.5 . . ?
C5 C27 H27C 109.5 . . ?
H27A C27 H27B 109.5 . . ?
H27A C27 H27C 109.5 . . ?
H27B C27 H27C 109.5 . . ?
C7 C8 H8 118.8 . . ?
C9 C8 C7 122.48(16) . . ?
C9 C8 H8 118.8 . . ?
C18 C17 H17 119.9 . . ?
C16 C17 C18 120.13(16) . . ?
C16 C17 H17 119.9 . . ?
C6 C4 H4A 109.4 . . ?
C6 C4 H4B 109.4 . . ?
C20 C4 C6 110.95(13) . . ?
C20 C4 H4A 109.4 . . ?
C20 C4 H4B 109.4 . . ?
H4A C4 H4B 108.0 . . ?
C5 C3 C2 110.64(13) . . ?
C5 C3 H3A 109.5 . . ?
C5 C3 H3B 109.5 . . ?
C2 C3 H3A 109.5 . . ?
C2 C3 H3B 109.5 . . ?
H3A C3 H3B 108.1 . . ?
C6 C25 H25A 109.5 . . ?
C6 C25 H25B 109.5 . . ?
C6 C25 H25C 109.5 . . ?
H25A C25 H25B 109.5 . . ?
H25A C25 H25C 109.5 . . ?
H25B C25 H25C 109.5 . . ?
C14 C15 H15 120.0 . . ?
C14 C15 C16 120.06(17) . . ?
C16 C15 H15 120.0 . . ?
C17 C16 C15 119.80(16) . . ?
C17 C16 H16 120.1 . . ?
C15 C16 H16 120.1 . . ?
C2 C24 H24A 109.5 . . ?
C2 C24 H24B 109.5 . . ?
C2 C24 H24C 109.5 . . ?
H24A C24 H24B 109.5 . . ?
H24A C24 H24C 109.5 . . ?
H24B C24 H24C 109.5 . . ?
C20 C26 H26A 109.5 . . ?
C20 C26 H26B 109.5 . . ?
C20 C26 H26C 109.5 . . ?
H26A C26 H26B 109.5 . . ?
H26A C26 H26C 109.5 . . ?
H26B C26 H26C 109.5 . . ?

loop_
_geom_bond_atom_site_label_1
_geom_bond_atom_site_label_2
_geom_bond_distance
_geom_bond_site_symmetry_2
_geom_bond_publ_flag
Se23 P1 2.0994(4) . ?
P1 C12 1.8360(16) . ?
P1 C2 1.8824(17) . ?
P1 C6 1.8781(17) . ?
O21 C2 1.4492(19) . ?
O21 C20 1.434(2) . ?
O22 C5 1.433(2) . ?
O22 C20 1.4269(19) . ?
O5 C5 1.4377(19) . ?
O5 C6 1.4485(19) . ?
C5 C27 1.508(2) . ?
C5 C3 1.521(2) . ?
C11 H11 0.9300 . ?
C11 C12 1.410(2) . ?
C11 C10 1.382(2) . ?
C12 C7 1.415(2) . ?
C7 C13 1.497(2) . ?
C7 C8 1.399(2) . ?
C2 C3 1.523(2) . ?
C2 C24 1.512(2) . ?
C14 H14 0.9300 . ?
C14 C13 1.396(2) . ?
C14 C15 1.384(2) . ?
C9 H9 0.9300 . ?
C9 C10 1.386(3) . ?
C9 C8 1.384(2) . ?
C6 C4 1.526(2) . ?
C6 C25 1.514(2) . ?
C10 H10 0.9300 . ?
C18 H18 0.9300 . ?
C18 C13 1.391(2) . ?
C18 C17 1.391(2) . ?
C20 C4 1.524(2) . ?
C20 C26 1.509(2) . ?
C27 H27A 0.9600 . ?
C27 H27B 0.9600 . ?
C27 H27C 0.9600 . ?
C8 H8 0.9300 . ?
C17 H17 0.9300 . ?
C17 C16 1.384(3) . ?
C4 H4A 0.9700 . ?
C4 H4B 0.9700 . ?
C3 H3A 0.9700 . ?
C3 H3B 0.9700 . ?
C25 H25A 0.9600 . ?
C25 H25B 0.9600 . ?
C25 H25C 0.9600 . ?
C15 H15 0.9300 . ?
C15 C16 1.388(3) . ?
C16 H16 0.9300 . ?
C24 H24A 0.9600 . ?
C24 H24B 0.9600 . ?
C24 H24C 0.9600 . ?
C26 H26A 0.9600 . ?
C26 H26B 0.9600 . ?
C26 H26C 0.9600 . ?

loop_
_geom_torsion_atom_site_label_1
_geom_torsion_atom_site_label_2
_geom_torsion_atom_site_label_3
_geom_torsion_atom_site_label_4
_geom_torsion
_geom_torsion_site_symmetry_1
_geom_torsion_site_symmetry_2
_geom_torsion_site_symmetry_3
_geom_torsion_site_symmetry_4
_geom_torsion_publ_flag
Se23 P1 C12 C11 -150.69(11) . . . . ?
Se23 P1 C12 C7 22.79(15) . . . . ?
Se23 P1 C2 O21 -172.94(9) . . . . ?
Se23 P1 C2 C3 -55.99(11) . . . . ?
Se23 P1 C2 C24 67.06(13) . . . . ?
Se23 P1 C6 O5 55.02(11) . . . . ?
Se23 P1 C6 C4 172.36(9) . . . . ?
Se23 P1 C6 C25 -61.71(13) . . . . ?
P1 C12 C7 C13 7.5(2) . . . . ?
P1 C12 C7 C8 -172.19(12) . . . . ?
P1 C2 C3 C5 -67.43(14) . . . . ?
P1 C6 C4 C20 -65.58(15) . . . . ?
O21 C2 C3 C5 52.00(16) . . . . ?
O21 C20 C4 C6 63.92(17) . . . . ?
O22 C5 C3 C2 -57.66(17) . . . . ?
O22 C20 C4 C6 -57.54(17) . . . . ?
O5 C5 C3 C2 63.64(17) . . . . ?
O5 C6 C4 C20 50.36(17) . . . . ?
C5 O22 C20 O21 -59.48(16) . . . . ?
C5 O22 C20 C4 63.05(16) . . . . ?
C5 O22 C20 C26 -174.46(14) . . . . ?
C5 O5 C6 P1 67.64(15) . . . . ?
C5 O5 C6 C4 -50.24(17) . . . . ?
C5 O5 C6 C25 -171.47(14) . . . . ?
C11 C12 C7 C13 -178.99(15) . . . . ?
C11 C12 C7 C8 1.3(2) . . . . ?
C12 P1 C2 O21 58.54(12) . . . . ?
C12 P1 C2 C3 175.49(11) . . . . ?
C12 P1 C2 C24 -61.46(14) . . . . ?
C12 P1 C6 O5 -172.20(10) . . . . ?
C12 P1 C6 C4 -54.87(13) . . . . ?
C12 P1 C6 C25 71.06(14) . . . . ?
C12 C11 C10 C9 -0.6(3) . . . . ?
C12 C7 C13 C14 -114.44(19) . . . . ?
C12 C7 C13 C18 73.3(2) . . . . ?
C12 C7 C8 C9 -1.1(3) . . . . ?
C2 P1 C12 C11 -24.77(15) . . . . ?
C2 P1 C12 C7 148.71(13) . . . . ?
C2 P1 C6 O5 -60.86(11) . . . . ?
C2 P1 C6 C4 56.48(12) . . . . ?
C2 P1 C6 C25 -177.59(13) . . . . ?
C2 O21 C20 O22 56.37(17) . . . . ?
C2 O21 C20 C4 -63.58(17) . . . . ?
C2 O21 C20 C26 172.28(13) . . . . ?
C14 C15 C16 C17 -1.5(3) . . . . ?
C6 P1 C12 C11 77.26(14) . . . . ?
C6 P1 C12 C7 -109.27(14) . . . . ?
C6 P1 C2 O21 -54.49(12) . . . . ?
C6 P1 C2 C3 62.46(12) . . . . ?
C6 P1 C2 C24 -174.49(13) . . . . ?
C6 O5 C5 O22 55.45(17) . . . . ?
C6 O5 C5 C27 171.73(14) . . . . ?
C6 O5 C5 C3 -65.14(17) . . . . ?
C10 C11 C12 P1 173.30(13) . . . . ?
C10 C11 C12 C7 -0.5(2) . . . . ?
C10 C9 C8 C7 0.0(3) . . . . ?
C18 C17 C16 C15 0.3(3) . . . . ?
C13 C7 C8 C9 179.15(16) . . . . ?
C13 C14 C15 C16 1.7(3) . . . . ?
C13 C18 C17 C16 0.7(3) . . . . ?
C20 O21 C2 P1 63.37(15) . . . . ?
C20 O21 C2 C3 -52.48(17) . . . . ?
C20 O21 C2 C24 -173.93(13) . . . . ?
C20 O22 C5 O5 -61.45(16) . . . . ?
C20 O22 C5 C27 -177.46(13) . . . . ?
C20 O22 C5 C3 61.03(16) . . . . ?
C27 C5 C3 C2 -176.20(13) . . . . ?
C8 C7 C13 C14 65.3(2) . . . . ?
C8 C7 C13 C18 -106.94(18) . . . . ?
C8 C9 C10 C11 0.8(3) . . . . ?
C17 C18 C13 C7 171.68(16) . . . . ?
C17 C18 C13 C14 -0.5(3) . . . . ?
C25 C6 C4 C20 168.08(14) . . . . ?
C15 C14 C13 C7 -173.13(16) . . . . ?
C15 C14 C13 C18 -0.6(3) . . . . ?
C24 C2 C3 C5 170.02(14) . . . . ?
C26 C20 C4 C6 -176.23(14) . . . . ?
